data_1505448
loop_
_publ_author_name
'Mei, Xuefeng'
'Liu, Shuanglong'
'Wolf, Christian'

_publ_section_title
;
 Template-controlled face-to-face stacking of olefinic and aromatic
 carboxylic acids in the solid state.
;
_journal_issue 14
_journal_name_full 'Organic letters'
_journal_page_first 2729
_journal_page_last 2732
_journal_paper_doi 10.1021/ol071039c
_journal_volume 9
_journal_year 2007
_chemical_formula_moiety 'C28 H18 N2 O4'
_chemical_formula_sum 'C28 H18 N2 O4'
_chemical_formula_weight 446.44
_chemical_name_common 'template and terephthalic acid'
_chemical_name_systematic
;
 1,8-dipyridylnaphthalene and terephthalic acid
;
_space_group_IT_number 15
_symmetry_cell_setting monoclinic
_symmetry_space_group_name_Hall '-C 2yc'
_symmetry_space_group_name_H-M 'C 1 2/c 1'
_atom_sites_solution_hydrogens geom
_atom_sites_solution_primary direct
_atom_sites_solution_secondary difmap
_audit_creation_method SHELXL-97
_cell_angle_alpha 90.00
_cell_angle_beta 110.878(2)
_cell_angle_gamma 90.00
_cell_formula_units_Z 8
_cell_length_a 21.959(4)
_cell_length_b 7.0127(12)
_cell_length_c 30.552(5)
_cell_measurement_temperature 163(2)
_cell_measurement_theta_max 27.892
_cell_measurement_theta_min 2.828
_cell_volume 4395.9(13)
_computing_structure_refinement 'SHELXL-97 (Sheldrick, 1997)'
_computing_structure_solution 'SHELXS-97 (Sheldrick, 1990)'
_diffrn_ambient_temperature 163(2)
_diffrn_measured_fraction_theta_full 0.973
_diffrn_measured_fraction_theta_max 0.973
_diffrn_measurement_device_type 'SMART platform CCD, Siemens/Bruker'
_diffrn_measurement_method 'omega scans'
_diffrn_radiation_monochromator graphite
_diffrn_radiation_source 'fine-focus sealed tube'
_diffrn_radiation_type MoK\a
_diffrn_radiation_wavelength 0.71073
_diffrn_reflns_av_R_equivalents 0.0744
_diffrn_reflns_av_sigmaI/netI 0.0915
_diffrn_reflns_limit_h_max 28
_diffrn_reflns_limit_h_min -28
_diffrn_reflns_limit_k_max 9
_diffrn_reflns_limit_k_min -9
_diffrn_reflns_limit_l_max 39
_diffrn_reflns_limit_l_min -40
_diffrn_reflns_number 17487
_diffrn_reflns_theta_full 28.00
_diffrn_reflns_theta_max 28.00
_diffrn_reflns_theta_min 1.99
_exptl_absorpt_coefficient_mu 0.091
_exptl_absorpt_correction_T_max 0.9819
_exptl_absorpt_correction_T_min 0.9557
_exptl_absorpt_correction_type multi-scan
_exptl_crystal_colour Colorless
_exptl_crystal_density_diffrn 1.349
_exptl_crystal_density_method 'not measured'
_exptl_crystal_description Block
_exptl_crystal_F_000 1856
_exptl_crystal_size_max 0.50
_exptl_crystal_size_mid 0.50
_exptl_crystal_size_min 0.20
_refine_diff_density_max 2.006
_refine_diff_density_min -0.305
_refine_diff_density_rms 0.112
_refine_ls_extinction_method none
_refine_ls_goodness_of_fit_ref 1.295
_refine_ls_hydrogen_treatment constr
_refine_ls_matrix_type full
_refine_ls_number_parameters 307
_refine_ls_number_reflns 5157
_refine_ls_number_restraints 0
_refine_ls_restrained_S_all 1.295
_refine_ls_R_factor_all 0.2263
_refine_ls_R_factor_gt 0.1263
_refine_ls_shift/su_max 0.013
_refine_ls_shift/su_mean 0.001
_refine_ls_structure_factor_coef Fsqd
_refine_ls_weighting_details 'calc w=1/[\s^2^(Fo^2^)+(0.2000P)^2^+0.0000P] where P=(Fo^2^+2Fc^2^)/3'
_refine_ls_weighting_scheme calc
_refine_ls_wR_factor_gt 0.3708
_refine_ls_wR_factor_ref 0.4079
_reflns_number_gt 2427
_reflns_number_total 5157
_reflns_threshold_expression >2sigma(I)
_cod_data_source_file ol071039csi20070508_032455.cif
_cod_data_source_block d:\crysta~2\06131o~1\work\06131
_cod_depositor_comments
;
The following automatic conversions were performed:
'_atom_site_symetry_multiplicity' tag replaced with
'_atom_site_symmetry_multiplicity'.

Automatic conversion script
Id: cif_correct_tags 1440 2010-10-19 06:21:57Z saulius 

The following automatic conversions were performed:

'_symmetry_cell_setting' value 'Monoclinic' changed to 'monoclinic'
according to /home/saulius/struct/CIF-dictionaries/cif_core.dic
dictionary named 'cif_core.dic' version 2.4.1 from
2010-06-29.

'_exptl_absorpt_correction_type' value 'Multi-scan'
changed to 'multi-scan' according to
/home/saulius/struct/CIF-dictionaries/cif_core.dic dictionary named
'cif_core.dic' version 2.4.1 from 2010-06-29.

Automatic conversion script
Id: cif_fix_values 1715 2011-07-08 13:25:40Z adriana 
;
_cod_original_cell_volume 4395.8(13)
_cod_original_sg_symbol_H-M C2/c
_cod_database_code 1505448

loop_
_symmetry_equiv_pos_as_xyz
'x, y, z'
'-x, y, -z+1/2'
'x+1/2, y+1/2, z'
'-x+1/2, y+1/2, -z+1/2'
'-x, -y, -z'
'x, -y, z-1/2'
'-x+1/2, -y+1/2, -z'
'x+1/2, -y+1/2, z-1/2'

loop_
_atom_site_label
_atom_site_type_symbol
_atom_site_fract_x
_atom_site_fract_y
_atom_site_fract_z
_atom_site_U_iso_or_equiv
_atom_site_adp_type
_atom_site_occupancy
_atom_site_symmetry_multiplicity
_atom_site_calc_flag
_atom_site_refinement_flags
O1 O 0.3312(2) 0.8571(5) 0.03832(14) 0.0572(11) Uani 1 1 d .
H1 H 0.3128 0.7729 0.0487 0.069 Uiso 1 1 calc R
O2 O 0.3408(2) 0.6196(6) -0.00712(16) 0.0674(13) Uani 1 1 d .
O3 O 0.4794(2) 1.4750(6) -0.07405(14) 0.0620(12) Uani 1 1 d .
O4 O 0.5004(2) 1.2230(6) -0.11045(14) 0.0597(12) Uani 1 1 d .
H4O H 0.5170 1.3075 -0.1222 0.072 Uiso 1 1 calc R
N1 N 0.2860(2) 0.5749(6) 0.07660(16) 0.0459(12) Uani 1 1 d .
N2 N 0.4589(3) 0.4873(14) 0.1575(3) 0.062(3) Uani 0.65 1 d P
C1 C 0.2520(2) 0.0958(6) 0.15185(16) 0.0308(11) Uani 1 1 d .
C2 C 0.1913(3) 0.0205(7) 0.13626(18) 0.0408(12) Uani 1 1 d .
H2 H 0.1606 0.0653 0.1075 0.049 Uiso 1 1 calc R
C3 C 0.1716(3) -0.1231(7) 0.1613(2) 0.0470(14) Uani 1 1 d .
H3A H 0.1290 -0.1760 0.1490 0.056 Uiso 1 1 calc R
C4 C 0.2145(3) -0.1831(7) 0.20299(19) 0.0416(13) Uani 1 1 d .
H4 H 0.2009 -0.2742 0.2206 0.050 Uiso 1 1 calc R
C5 C 0.3228(3) -0.1776(7) 0.26448(19) 0.0465(14) Uani 1 1 d .
H5 H 0.3083 -0.2698 0.2813 0.056 Uiso 1 1 calc R
C6 C 0.3843(3) -0.1132(8) 0.28309(19) 0.0510(15) Uani 1 1 d .
H6 H 0.4124 -0.1567 0.3129 0.061 Uiso 1 1 calc R
C7 C 0.4062(3) 0.0206(8) 0.25753(19) 0.0461(14) Uani 1 1 d .
H7 H 0.4497 0.0664 0.2705 0.055 Uiso 1 1 calc R
C8 C 0.3665(2) 0.0869(7) 0.21428(18) 0.0372(12) Uani 1 1 d .
C9 C 0.3002(2) 0.0276(6) 0.19506(16) 0.0306(11) Uani 1 1 d .
C10 C 0.2790(3) -0.1137(6) 0.22091(17) 0.0364(12) Uani 1 1 d .
C11 C 0.2635(2) 0.2603(6) 0.12463(16) 0.0310(11) Uani 1 1 d .
C12 C 0.2659(3) 0.2413(8) 0.08085(18) 0.0491(14) Uani 1 1 d .
H12 H 0.2589 0.1203 0.0659 0.059 Uiso 1 1 calc R
C13 C 0.2787(3) 0.4023(8) 0.05807(19) 0.0509(15) Uani 1 1 d .
H13 H 0.2823 0.3863 0.0282 0.061 Uiso 1 1 calc R
C14 C 0.2801(3) 0.5943(8) 0.1180(2) 0.0590(17) Uani 1 1 d .
H14 H 0.2838 0.7182 0.1312 0.071 Uiso 1 1 calc R
C15 C 0.2690(3) 0.4429(7) 0.1425(2) 0.0562(17) Uani 1 1 d .
H15 H 0.2650 0.4638 0.1721 0.067 Uiso 1 1 calc R
C16 C 0.3980(3) 0.2145(11) 0.1892(2) 0.072(2) Uani 1 1 d .
C17 C 0.4110(4) 0.151(2) 0.1507(3) 0.089(5) Uani 0.65 1 d P
H17 H 0.3990 0.0316 0.1355 0.107 Uiso 0.65 1 calc PR
C18 C 0.4550(4) 0.3389(10) 0.1348(2) 0.041(2) Uani 0.65 1 d P
H18 H 0.4735 0.3253 0.1112 0.049 Uiso 0.65 1 calc PR
C19 C 0.4463(7) 0.539(2) 0.1909(5) 0.108(5) Uani 0.65 1 d P
H19 H 0.4550 0.6640 0.2038 0.129 Uiso 0.65 1 calc PR
C20 C 0.4187(5) 0.4007(15) 0.2081(4) 0.097(5) Uani 0.65 1 d P
H20 H 0.4120 0.4301 0.2364 0.116 Uiso 0.65 1 calc PR
C21 C 0.3497(3) 0.7836(8) 0.0059(2) 0.0485(14) Uani 1 1 d .
C22 C 0.3840(2) 0.9263(7) -0.01552(17) 0.0382(12) Uani 1 1 d .
C23 C 0.4068(3) 0.8594(8) -0.0483(2) 0.0541(16) Uani 1 1 d .
H23 H 0.4016 0.7284 -0.0568 0.065 Uiso 1 1 calc R
C24 C 0.4376(3) 0.9803(8) -0.0695(2) 0.0562(16) Uani 1 1 d .
H24 H 0.4535 0.9322 -0.0925 0.067 Uiso 1 1 calc R
C25 C 0.4454(2) 1.1687(7) -0.05763(17) 0.0388(12) Uani 1 1 d .
C26 C 0.4220(3) 1.2379(8) -0.0242(2) 0.0503(14) Uani 1 1 d .
H26 H 0.4269 1.3689 -0.0158 0.060 Uiso 1 1 calc R
C27 C 0.3916(3) 1.1155(8) -0.0032(2) 0.0525(15) Uani 1 1 d .
H27 H 0.3758 1.1623 0.0200 0.063 Uiso 1 1 calc R
C28 C 0.4771(3) 1.2997(8) -0.0820(2) 0.0481(14) Uani 1 1 d .

loop_
_atom_site_aniso_label
_atom_site_aniso_U_11
_atom_site_aniso_U_22
_atom_site_aniso_U_33
_atom_site_aniso_U_23
_atom_site_aniso_U_13
_atom_site_aniso_U_12
O1 0.081(3) 0.043(2) 0.064(3) 0.0014(19) 0.046(2) -0.010(2)
O2 0.090(3) 0.040(2) 0.090(3) -0.004(2) 0.053(3) -0.023(2)
O3 0.079(3) 0.036(2) 0.085(3) -0.006(2) 0.046(2) -0.023(2)
O4 0.071(3) 0.051(2) 0.076(3) -0.004(2) 0.048(2) -0.024(2)
N1 0.053(3) 0.033(2) 0.061(3) 0.008(2) 0.032(2) -0.004(2)
N2 0.028(4) 0.123(7) 0.046(4) -0.043(5) 0.025(3) -0.027(4)
C1 0.041(3) 0.020(2) 0.040(3) -0.0030(19) 0.026(2) -0.0056(19)
C2 0.049(3) 0.031(3) 0.047(3) -0.003(2) 0.022(3) -0.009(2)
C3 0.055(3) 0.038(3) 0.058(4) -0.008(3) 0.033(3) -0.017(3)
C4 0.055(3) 0.025(2) 0.057(3) -0.001(2) 0.035(3) -0.015(2)
C5 0.067(4) 0.032(3) 0.054(3) 0.007(2) 0.038(3) 0.000(3)
C6 0.061(4) 0.048(3) 0.049(3) 0.018(3) 0.026(3) 0.015(3)
C7 0.042(3) 0.050(3) 0.051(3) 0.004(3) 0.023(3) 0.005(2)
C8 0.038(3) 0.033(3) 0.049(3) -0.001(2) 0.025(2) 0.000(2)
C9 0.039(3) 0.024(2) 0.039(3) -0.0025(19) 0.027(2) -0.002(2)
C10 0.055(3) 0.025(2) 0.041(3) 0.002(2) 0.032(3) 0.001(2)
C11 0.033(3) 0.028(2) 0.037(3) 0.000(2) 0.019(2) -0.006(2)
C12 0.070(4) 0.040(3) 0.041(3) 0.002(2) 0.025(3) -0.016(3)
C13 0.064(4) 0.058(4) 0.040(3) 0.002(3) 0.029(3) -0.008(3)
C14 0.093(5) 0.033(3) 0.071(4) -0.005(3) 0.054(4) -0.007(3)
C15 0.096(5) 0.027(3) 0.073(4) 0.003(3) 0.064(4) 0.002(3)
C16 0.035(3) 0.104(5) 0.072(4) 0.048(4) 0.016(3) -0.009(3)
C17 0.030(5) 0.214(14) 0.037(5) 0.063(7) 0.029(4) 0.018(6)
C18 0.063(5) 0.024(4) 0.022(4) 0.005(3) 0.000(3) -0.002(4)
C19 0.115(11) 0.095(9) 0.088(9) 0.020(8) 0.005(8) -0.065(8)
C20 0.076(7) 0.075(7) 0.103(8) 0.058(6) -0.013(6) -0.065(6)
C21 0.043(3) 0.051(4) 0.057(4) 0.006(3) 0.026(3) -0.003(3)
C22 0.039(3) 0.034(3) 0.043(3) 0.001(2) 0.017(2) -0.012(2)
C23 0.075(4) 0.035(3) 0.067(4) -0.008(3) 0.044(3) -0.023(3)
C24 0.072(4) 0.043(3) 0.075(4) -0.020(3) 0.053(3) -0.029(3)
C25 0.034(3) 0.035(3) 0.047(3) -0.001(2) 0.013(2) -0.011(2)
C26 0.057(4) 0.039(3) 0.062(4) -0.012(3) 0.030(3) -0.014(3)
C27 0.065(4) 0.048(3) 0.057(4) -0.004(3) 0.036(3) -0.011(3)
C28 0.035(3) 0.048(4) 0.055(3) 0.007(3) 0.009(3) -0.018(2)

loop_
_atom_type_symbol
_atom_type_description
_atom_type_scat_dispersion_real
_atom_type_scat_dispersion_imag
_atom_type_scat_source
C C 0.0033 0.0016 'International Tables Vol C Tables 4.2.6.8 and 6.1.1.4'
H H 0.0000 0.0000 'International Tables Vol C Tables 4.2.6.8 and 6.1.1.4'
N N 0.0061 0.0033 'International Tables Vol C Tables 4.2.6.8 and 6.1.1.4'
O O 0.0106 0.0060 'International Tables Vol C Tables 4.2.6.8 and 6.1.1.4'

loop_
_geom_angle_atom_site_label_1
_geom_angle_atom_site_label_2
_geom_angle_atom_site_label_3
_geom_angle
C21 O1 H1 109.5
C28 O4 H4O 109.5
C13 N1 C14 117.8(5)
C19 N2 C18 137.7(11)
C2 C1 C9 120.0(4)
C2 C1 C11 116.5(4)
C9 C1 C11 123.3(4)
C1 C2 C3 122.5(5)
C1 C2 H2 118.8
C3 C2 H2 118.8
C4 C3 C2 118.9(5)
C4 C3 H3A 120.5
C2 C3 H3A 120.5
C3 C4 C10 121.6(5)
C3 C4 H4 119.2
C10 C4 H4 119.2
C6 C5 C10 122.6(5)
C6 C5 H5 118.7
C10 C5 H5 118.7
C5 C6 C7 118.6(5)
C5 C6 H6 120.7
C7 C6 H6 120.7
C8 C7 C6 122.0(5)
C8 C7 H7 119.0
C6 C7 H7 119.0
C7 C8 C9 120.1(5)
C7 C8 C16 116.3(5)
C9 C8 C16 123.6(5)
C8 C9 C10 117.1(4)
C8 C9 C1 125.9(4)
C10 C9 C1 117.0(4)
C5 C10 C4 120.7(5)
C5 C10 C9 119.4(5)
C4 C10 C9 119.9(4)
C12 C11 C15 116.8(4)
C12 C11 C1 122.9(4)
C15 C11 C1 120.2(4)
C11 C12 C13 119.4(5)
C11 C12 H12 120.3
C13 C12 H12 120.3
N1 C13 C12 122.6(5)
N1 C13 H13 118.7
C12 C13 H13 118.7
N1 C14 C15 122.7(5)
N1 C14 H14 118.7
C15 C14 H14 118.7
C14 C15 C11 120.6(5)
C14 C15 H15 119.7
C11 C15 H15 119.7
C17 C16 C20 120.3(9)
C17 C16 C8 121.2(8)
C20 C16 C8 118.3(7)
C16 C17 C18 106.9(10)
C16 C17 H17 126.6
C18 C17 H17 126.6
N2 C18 C17 113.5(8)
N2 C18 H18 123.2
C17 C18 H18 123.2
N2 C19 C20 112.5(13)
N2 C19 H19 123.7
C20 C19 H19 123.7
C19 C20 C16 128.4(13)
C19 C20 H20 115.8
C16 C20 H20 115.8
O2 C21 O1 124.6(5)
O2 C21 C22 121.8(5)
O1 C21 C22 113.6(5)
C23 C22 C27 119.8(5)
C23 C22 C21 117.2(5)
C27 C22 C21 123.0(5)
C22 C23 C24 120.4(5)
C22 C23 H23 119.8
C24 C23 H23 119.8
C25 C24 C23 120.3(5)
C25 C24 H24 119.8
C23 C24 H24 119.8
C24 C25 C26 119.5(5)
C24 C25 C28 119.7(5)
C26 C25 C28 120.8(5)
C27 C26 C25 119.7(5)
C27 C26 H26 120.2
C25 C26 H26 120.2
C22 C27 C26 120.3(5)
C22 C27 H27 119.8
C26 C27 H27 119.8
O3 C28 O4 123.4(5)
O3 C28 C25 119.9(5)
O4 C28 C25 116.8(5)

loop_
_geom_bond_atom_site_label_1
_geom_bond_atom_site_label_2
_geom_bond_distance
O1 C21 1.304(6)
O1 H1 0.8400
O2 C21 1.210(7)
O3 C28 1.251(7)
O4 C28 1.274(7)
O4 H4O 0.8400
N1 C13 1.322(7)
N1 C14 1.322(7)
N2 C19 1.204(16)
N2 C18 1.237(10)
C1 C2 1.354(7)
C1 C9 1.447(7)
C1 C11 1.495(6)
C2 C3 1.421(7)
C2 H2 0.9500
C3 C4 1.354(8)
C3 H3A 0.9500
C4 C10 1.410(7)
C4 H4 0.9500
C5 C6 1.342(8)
C5 C10 1.409(7)
C5 H5 0.9500
C6 C7 1.410(7)
C6 H6 0.9500
C7 C8 1.379(7)
C7 H7 0.9500
C8 C9 1.425(7)
C8 C16 1.499(7)
C9 C10 1.444(6)
C11 C12 1.364(6)
C11 C15 1.381(7)
C12 C13 1.406(7)
C12 H12 0.9500
C13 H13 0.9500
C14 C15 1.371(7)
C14 H14 0.9500
C15 H15 0.9500
C16 C17 1.376(12)
C16 C20 1.435(13)
C17 C18 1.799(13)
C17 H17 0.9500
C18 H18 0.9500
C19 C20 1.347(13)
C19 H19 0.9500
C20 H20 0.9500
C21 C22 1.531(7)
C22 C23 1.355(7)
C22 C27 1.373(7)
C23 C24 1.382(7)
C23 H23 0.9500
C24 C25 1.365(7)
C24 H24 0.9500
C25 C26 1.384(7)
C25 C28 1.501(7)
C26 C27 1.380(7)
C26 H26 0.9500
C27 H27 0.9500
